data_2227399
loop_
_publ_author_name
'Fang, Zhi-li'
'Wang, Jun'

_publ_section_title
;
 2-(Benzothiazol-2-ylsulfanyl)acetic acid
;
_journal_coeditor_code DS2058
_journal_issue 11
_journal_name_full 'Acta Crystallographica Section E'
_journal_page_first o2912
_journal_paper_doi 10.1107/S1600536810041796
_journal_volume 66
_journal_year 2010
_chemical_formula_iupac 'C9 H7 N O2 S2'
_chemical_formula_moiety 'C9 H7 N O2 S2'
_chemical_formula_sum 'C9 H7 N O2 S2'
_chemical_formula_weight 225.28
_chemical_name_systematic
;
2-(Benzothiazol-2-ylsulfanyl)acetic acid
;
_space_group_IT_number 14
_symmetry_cell_setting monoclinic
_symmetry_space_group_name_Hall '-P 2ybc'
_symmetry_space_group_name_H-M 'P 1 21/c 1'
_atom_sites_solution_hydrogens geom
_atom_sites_solution_primary direct
_atom_sites_solution_secondary difmap
_audit_creation_method SHELXL-97
_cell_angle_alpha 90.00
_cell_angle_beta 90.4190(10)
_cell_angle_gamma 90.00
_cell_formula_units_Z 4
_cell_length_a 6.0374(5)
_cell_length_b 19.2450(17)
_cell_length_c 8.1250(7)
_cell_measurement_reflns_used 2101
_cell_measurement_temperature 296(2)
_cell_measurement_theta_max 27.53
_cell_measurement_theta_min 2.72
_cell_volume 944.02(14)
_computing_cell_refinement 'SAINT (Bruker, 2004)'
_computing_data_collection 'APEX2 (Bruker, 2004)'
_computing_data_reduction 'SAINT (Bruker, 2004)'
_computing_molecular_graphics 'SHELXTL (Sheldrick, 2008)'
_computing_publication_material 'SHELXTL (Sheldrick, 2008)'
_computing_structure_refinement 'SHELXL97 (Sheldrick, 2008)'
_computing_structure_solution 'SHELXS97 (Sheldrick, 2008)'
_diffrn_ambient_temperature 296(2)
_diffrn_measured_fraction_theta_full 1.000
_diffrn_measured_fraction_theta_max 1.000
_diffrn_measurement_device_type 'Bruker APEXII CCD'
_diffrn_measurement_method '\f and \w scans'
_diffrn_radiation_monochromator graphite
_diffrn_radiation_source 'fine-focus sealed tube'
_diffrn_radiation_type MoK\a
_diffrn_radiation_wavelength 0.71073
_diffrn_reflns_av_R_equivalents 0.0212
_diffrn_reflns_av_sigmaI/netI 0.0221
_diffrn_reflns_limit_h_max 7
_diffrn_reflns_limit_h_min -4
_diffrn_reflns_limit_k_max 23
_diffrn_reflns_limit_k_min -22
_diffrn_reflns_limit_l_max 9
_diffrn_reflns_limit_l_min -9
_diffrn_reflns_number 4800
_diffrn_reflns_theta_full 25.19
_diffrn_reflns_theta_max 25.19
_diffrn_reflns_theta_min 2.12
_exptl_absorpt_coefficient_mu 0.532
_exptl_absorpt_correction_T_max 0.914
_exptl_absorpt_correction_T_min 0.885
_exptl_absorpt_correction_type multi-scan
_exptl_absorpt_process_details '(<i>SADABS</i>; Sheldrick, 1996)'
_exptl_crystal_colour pink
_exptl_crystal_density_diffrn 1.585
_exptl_crystal_density_method 'not measured'
_exptl_crystal_description block
_exptl_crystal_F_000 464
_exptl_crystal_size_max 0.23
_exptl_crystal_size_mid 0.21
_exptl_crystal_size_min 0.17
_refine_diff_density_max 0.249
_refine_diff_density_min -0.163
_refine_ls_extinction_expression Fc^*^=kFc[1+0.001xFc^2^\l^3^/sin(2\q)]^-1/4^
_refine_ls_extinction_method none
_refine_ls_goodness_of_fit_ref 1.037
_refine_ls_hydrogen_treatment constr
_refine_ls_matrix_type full
_refine_ls_number_parameters 129
_refine_ls_number_reflns 1695
_refine_ls_number_restraints 0
_refine_ls_restrained_S_all 1.037
_refine_ls_R_factor_all 0.0368
_refine_ls_R_factor_gt 0.0297
_refine_ls_shift/su_max 0.001
_refine_ls_shift/su_mean 0.000
_refine_ls_structure_factor_coef Fsqd
_refine_ls_weighting_details 'calc w=1/[\s^2^(Fo^2^)+(0.0386P)^2^+0.2852P] where P=(Fo^2^+2Fc^2^)/3'
_refine_ls_weighting_scheme calc
_refine_ls_wR_factor_gt 0.0739
_refine_ls_wR_factor_ref 0.0788
_reflns_number_gt 1439
_reflns_number_total 1695
_reflns_threshold_expression >2sigma(I)
_cod_data_source_file ds2058.cif
_cod_data_source_block I
_cod_original_sg_symbol_H-M 'P 21/c'
_cod_database_code 2227399
_cod_database_fobs_code 2227399

loop_
_symmetry_equiv_pos_as_xyz
'x, y, z'
'-x, y+1/2, -z+1/2'
'-x, -y, -z'
'x, -y-1/2, z-1/2'

loop_
_atom_site_type_symbol
_atom_site_label
_atom_site_fract_x
_atom_site_fract_y
_atom_site_fract_z
_atom_site_U_iso_or_equiv
_atom_site_adp_type
_atom_site_calc_flag
_atom_site_refinement_flags
_atom_site_occupancy
_atom_site_disorder_assembly
_atom_site_disorder_group
C C1 0.5666(3) 0.77360(10) 0.5938(3) 0.0446(5) Uani d . 1 . .
C C2 0.4631(3) 0.70448(10) 0.5538(3) 0.0424(5) Uani d . 1 . .
H H2A 0.4289 0.6798 0.6546 0.051 Uiso calc R 1 . .
H H2B 0.5654 0.6764 0.4906 0.051 Uiso calc R 1 . .
C C3 0.1497(3) 0.63490(9) 0.3747(2) 0.0367(4) Uani d . 1 . .
C C4 -0.0451(3) 0.55193(10) 0.2515(2) 0.0371(4) Uani d . 1 . .
C C5 0.1331(3) 0.51163(10) 0.3081(2) 0.0391(4) Uani d . 1 . .
C C6 0.1436(4) 0.44073(10) 0.2773(3) 0.0509(5) Uani d . 1 . .
H H6 0.2624 0.4143 0.3154 0.061 Uiso calc R 1 . .
C C7 -0.0259(4) 0.41063(11) 0.1894(3) 0.0556(6) Uani d . 1 . .
H H7 -0.0223 0.3632 0.1677 0.067 Uiso calc R 1 . .
C C8 -0.2024(4) 0.45021(12) 0.1327(3) 0.0531(6) Uani d . 1 . .
H H8 -0.3154 0.4287 0.0732 0.064 Uiso calc R 1 . .
C C9 -0.2144(3) 0.52022(11) 0.1620(2) 0.0458(5) Uani d . 1 . .
H H9 -0.3337 0.5461 0.1228 0.055 Uiso calc R 1 . .
N N1 -0.0309(3) 0.62213(8) 0.2909(2) 0.0396(4) Uani d . 1 . .
O O1 0.7348(3) 0.76603(7) 0.6956(2) 0.0557(4) Uani d . 1 . .
H H1 0.7911 0.8041 0.7140 0.084 Uiso calc R 1 . .
O O2 0.5039(3) 0.82751(8) 0.5396(2) 0.0736(5) Uani d . 1 . .
S S1 0.21328(9) 0.71923(3) 0.43642(7) 0.04900(19) Uani d . 1 . .
S S2 0.31920(8) 0.56396(2) 0.41411(7) 0.04382(18) Uani d . 1 . .

loop_
_atom_site_aniso_label
_atom_site_aniso_U_11
_atom_site_aniso_U_22
_atom_site_aniso_U_33
_atom_site_aniso_U_12
_atom_site_aniso_U_13
_atom_site_aniso_U_23
C1 0.0430(11) 0.0378(11) 0.0528(12) 0.0004(9) -0.0105(10) -0.0021(9)
C2 0.0413(11) 0.0343(10) 0.0515(12) 0.0031(8) -0.0147(9) 0.0004(8)
C3 0.0340(10) 0.0336(10) 0.0422(11) 0.0021(8) -0.0077(8) 0.0014(8)
C4 0.0402(10) 0.0332(10) 0.0378(10) -0.0017(8) -0.0033(8) 0.0011(8)
C5 0.0420(11) 0.0354(10) 0.0398(10) 0.0014(8) -0.0068(9) 0.0023(8)
C6 0.0621(14) 0.0344(11) 0.0560(13) 0.0066(9) -0.0087(11) 0.0005(9)
C7 0.0772(16) 0.0335(11) 0.0562(13) -0.0083(11) -0.0032(12) -0.0042(10)
C8 0.0589(14) 0.0514(13) 0.0489(12) -0.0166(11) -0.0080(10) -0.0046(10)
C9 0.0410(11) 0.0495(12) 0.0468(12) -0.0027(9) -0.0099(9) 0.0009(9)
N1 0.0387(9) 0.0344(8) 0.0455(9) 0.0022(7) -0.0121(7) 0.0010(7)
O1 0.0507(9) 0.0409(8) 0.0751(11) -0.0069(7) -0.0270(8) 0.0023(7)
O2 0.0777(12) 0.0336(9) 0.1090(14) -0.0015(8) -0.0464(10) 0.0066(8)
S1 0.0454(3) 0.0309(3) 0.0703(4) 0.0053(2) -0.0231(3) -0.0041(2)
S2 0.0415(3) 0.0336(3) 0.0560(3) 0.00667(19) -0.0177(2) -0.0010(2)

loop_
_atom_type_symbol
_atom_type_description
_atom_type_scat_dispersion_real
_atom_type_scat_dispersion_imag
_atom_type_scat_source
C C 0.0033 0.0016 'International Tables Vol C Tables 4.2.6.8 and 6.1.1.4'
H H 0.0000 0.0000 'International Tables Vol C Tables 4.2.6.8 and 6.1.1.4'
N N 0.0061 0.0033 'International Tables Vol C Tables 4.2.6.8 and 6.1.1.4'
O O 0.0106 0.0060 'International Tables Vol C Tables 4.2.6.8 and 6.1.1.4'
S S 0.1246 0.1234 'International Tables Vol C Tables 4.2.6.8 and 6.1.1.4'

loop_
_geom_angle_atom_site_label_1
_geom_angle_atom_site_label_2
_geom_angle_atom_site_label_3
_geom_angle_site_symmetry_1
_geom_angle_site_symmetry_3
_geom_angle
_geom_angle_publ_flag
O2 C1 O1 . . 124.99(19) ?
O2 C1 C2 . . 124.15(19) ?
O1 C1 C2 . . 110.86(17) ?
C1 C2 S1 . . 108.66(14) ?
C1 C2 H2A . . 110.0 ?
S1 C2 H2A . . 110.0 ?
C1 C2 H2B . . 110.0 ?
S1 C2 H2B . . 110.0 ?
H2A C2 H2B . . 108.3 ?
N1 C3 S2 . . 115.97(14) ?
N1 C3 S1 . . 120.51(14) ?
S2 C3 S1 . . 123.51(11) ?
N1 C4 C9 . . 126.16(18) ?
N1 C4 C5 . . 114.61(16) ?
C9 C4 C5 . . 119.22(18) ?
C6 C5 C4 . . 121.37(18) ?
C6 C5 S2 . . 129.08(16) ?
C4 C5 S2 . . 109.55(14) ?
C7 C6 C5 . . 118.3(2) ?
C7 C6 H6 . . 120.9 ?
C5 C6 H6 . . 120.9 ?
C6 C7 C8 . . 120.7(2) ?
C6 C7 H7 . . 119.7 ?
C8 C7 H7 . . 119.7 ?
C9 C8 C7 . . 121.6(2) ?
C9 C8 H8 . . 119.2 ?
C7 C8 H8 . . 119.2 ?
C8 C9 C4 . . 118.9(2) ?
C8 C9 H9 . . 120.6 ?
C4 C9 H9 . . 120.6 ?
C3 N1 C4 . . 110.65(15) ?
C1 O1 H1 . . 109.5 ?
C3 S1 C2 . . 100.82(9) ?
C5 S2 C3 . . 89.21(9) ?

loop_
_geom_bond_atom_site_label_1
_geom_bond_atom_site_label_2
_geom_bond_site_symmetry_2
_geom_bond_distance
_geom_bond_publ_flag
C1 O2 . 1.188(2) ?
C1 O1 . 1.313(2) ?
C1 C2 . 1.504(3) ?
C2 S1 . 1.8012(19) ?
C2 H2A . 0.9700 ?
C2 H2B . 0.9700 ?
C3 N1 . 1.304(2) ?
C3 S2 . 1.7345(18) ?
C3 S1 . 1.7407(18) ?
C4 N1 . 1.391(2) ?
C4 C9 . 1.391(3) ?
C4 C5 . 1.401(3) ?
C5 C6 . 1.389(3) ?
C5 S2 . 1.7332(19) ?
C6 C7 . 1.372(3) ?
C6 H6 . 0.9300 ?
C7 C8 . 1.386(3) ?
C7 H7 . 0.9300 ?
C8 C9 . 1.370(3) ?
C8 H8 . 0.9300 ?
C9 H9 . 0.9300 ?
O1 H1 . 0.8200 ?

loop_
_geom_hbond_atom_site_label_D
_geom_hbond_atom_site_label_H
_geom_hbond_atom_site_label_A
_geom_hbond_site_symmetry_A
_geom_hbond_distance_DH
_geom_hbond_distance_HA
_geom_hbond_distance_DA
_geom_hbond_angle_DHA
O1 H1 N1 4_676 0.82 1.89 2.686(2) 165.3

loop_
_geom_torsion_atom_site_label_1
_geom_torsion_atom_site_label_2
_geom_torsion_atom_site_label_3
_geom_torsion_atom_site_label_4
_geom_torsion_site_symmetry_1
_geom_torsion_site_symmetry_2
_geom_torsion_site_symmetry_3
_geom_torsion_site_symmetry_4
_geom_torsion
_geom_torsion_publ_flag
O2 C1 C2 S1 . . . . -7.7(3) ?
O1 C1 C2 S1 . . . . 172.54(15) ?
N1 C4 C5 C6 . . . . -179.50(19) ?
C9 C4 C5 C6 . . . . -0.3(3) ?
N1 C4 C5 S2 . . . . 0.5(2) ?
C9 C4 C5 S2 . . . . 179.69(15) ?
C4 C5 C6 C7 . . . . 0.0(3) ?
S2 C5 C6 C7 . . . . -179.96(17) ?
C5 C6 C7 C8 . . . . 0.2(3) ?
C6 C7 C8 C9 . . . . -0.1(4) ?
C7 C8 C9 C4 . . . . -0.2(3) ?
N1 C4 C9 C8 . . . . 179.49(19) ?
C5 C4 C9 C8 . . . . 0.4(3) ?
S2 C3 N1 C4 . . . . 0.0(2) ?
S1 C3 N1 C4 . . . . 178.49(14) ?
C9 C4 N1 C3 . . . . -179.45(19) ?
C5 C4 N1 C3 . . . . -0.3(2) ?
N1 C3 S1 C2 . . . . 176.73(16) ?
S2 C3 S1 C2 . . . . -4.87(16) ?
C1 C2 S1 C3 . . . . 170.23(15) ?
C6 C5 S2 C3 . . . . 179.6(2) ?
C4 C5 S2 C3 . . . . -0.40(15) ?
N1 C3 S2 C5 . . . . 0.25(16) ?
S1 C3 S2 C5 . . . . -178.21(14) ?

loop_
_cod_related_entry_id
_cod_related_entry_database
_cod_related_entry_code
1 ChemSpider 72724
